data_4314540
loop_
_publ_author_name
'Qi-Bing Bo'
'Guo-Xin Sun'
'Dong-Ling Geng'

_publ_section_title
;
 Novel Three-Dimensional Pillared-Layer Ln(III)-Cu(I) Coordination
 Polymers Featuring Spindle-Shaped Heterometallic Building Units
;
_journal_name_full 'Inorganic Chemistry'
_journal_page_first 561
_journal_page_last 571
_journal_paper_doi 10.1021/ic901730f
_journal_volume 49
_journal_year 2010
_chemical_formula_moiety 'C51 H33 Cu3 Eu N9 O12, 4(H2 O)'
_chemical_formula_sum 'C51 H41 Cu3 Eu N9 O16'
_chemical_formula_weight 1378.51
_chemical_name_systematic
; 
 ? 
;
_space_group_IT_number 13
_symmetry_cell_setting monoclinic
_symmetry_space_group_name_Hall '-P 2yc'
_symmetry_space_group_name_H-M 'P 1 2/c 1'
_atom_sites_solution_hydrogens geom
_atom_sites_solution_primary direct
_atom_sites_solution_secondary difmap
_audit_creation_method SHELXL-97
_cell_angle_alpha 90.00
_cell_angle_beta 105.28(3)
_cell_angle_gamma 90.00
_cell_formula_units_Z 4
_cell_length_a 23.682(5)
_cell_length_b 10.546(2)
_cell_length_c 21.648(4)
_cell_measurement_reflns_used 9188
_cell_measurement_temperature 293(2)
_cell_measurement_theta_max 25.00
_cell_measurement_theta_min 1.78
_cell_volume 5215.5(19)
_computing_cell_refinement 'Bruker XSCANS'
_computing_data_collection 'Bruker XSCANS'
_computing_data_reduction 'Bruker SHELXTL'
_computing_molecular_graphics 'Bruker SHELXTL'
_computing_publication_material 'Bruker SHELXTL'
_computing_structure_refinement 'SHELXL-97 (Sheldrick, 1997)'
_computing_structure_solution 'SHELXS-97 (Sheldrick, 1990)'
_diffrn_ambient_temperature 293(2)
_diffrn_measured_fraction_theta_full 1.000
_diffrn_measured_fraction_theta_max 1.000
_diffrn_measurement_device_type 'CCD area detector'
_diffrn_measurement_method 'phi and omega scans'
_diffrn_radiation_monochromator graphite
_diffrn_radiation_source 'fine-focus sealed tube'
_diffrn_radiation_type MoK\a
_diffrn_radiation_wavelength 0.71073
_diffrn_reflns_av_R_equivalents 0.0251
_diffrn_reflns_av_sigmaI/netI 0.0278
_diffrn_reflns_limit_h_max 28
_diffrn_reflns_limit_h_min -25
_diffrn_reflns_limit_k_max 12
_diffrn_reflns_limit_k_min -11
_diffrn_reflns_limit_l_max 21
_diffrn_reflns_limit_l_min -25
_diffrn_reflns_number 26684
_diffrn_reflns_theta_full 25.00
_diffrn_reflns_theta_max 25.00
_diffrn_reflns_theta_min 1.78
_exptl_absorpt_coefficient_mu 2.473
_exptl_absorpt_correction_T_max 0.8267
_exptl_absorpt_correction_T_min 0.7557
_exptl_absorpt_correction_type multi-scan
_exptl_absorpt_process_details sadabs
_exptl_crystal_colour yellowish
_exptl_crystal_density_diffrn 1.756
_exptl_crystal_density_method 'not measured'
_exptl_crystal_description block
_exptl_crystal_F_000 2752
_exptl_crystal_size_max 0.12
_exptl_crystal_size_mid 0.10
_exptl_crystal_size_min 0.08
_refine_diff_density_max 0.959
_refine_diff_density_min -0.752
_refine_diff_density_rms 0.074
_refine_ls_extinction_method none
_refine_ls_goodness_of_fit_ref 1.001
_refine_ls_hydrogen_treatment mixed
_refine_ls_matrix_type full
_refine_ls_number_parameters 750
_refine_ls_number_reflns 9188
_refine_ls_number_restraints 12
_refine_ls_restrained_S_all 1.001
_refine_ls_R_factor_all 0.0359
_refine_ls_R_factor_gt 0.0282
_refine_ls_shift/su_max 0.001
_refine_ls_shift/su_mean 0.000
_refine_ls_structure_factor_coef Fsqd
_refine_ls_weighting_details 'calc w=1/[\s^2^(Fo^2^)+(0.0334P)^2^+6.4260P] where P=(Fo^2^+2Fc^2^)/3'
_refine_ls_weighting_scheme calc
_refine_ls_wR_factor_gt 0.0685
_refine_ls_wR_factor_ref 0.0718
_reflns_number_gt 7901
_reflns_number_total 9188
_reflns_threshold_expression >2sigma(I)
_cod_data_source_file ic901730f_si_002_4.cif
_cod_data_source_block Eu-Cu
_cod_depositor_comments
;
The following automatic conversions were performed:

'_symmetry_cell_setting' value 'Monoclinic' changed to 'monoclinic'
according to the built-in table from CIF Core dictionary named
'cif_core.dic' version 2.4.1 from 2010-06-29.

Automatic conversion script
Id: cif_fix_values 1646 2011-03-28 12:23:43Z adriana 
;
_cod_original_cell_volume 5215.4(18)
_cod_database_code 4314540

loop_
_symmetry_equiv_pos_as_xyz
'x, y, z'
'-x, y, -z+1/2'
'-x, -y, -z'
'x, -y, z-1/2'

loop_
_atom_site_label
_atom_site_type_symbol
_atom_site_fract_x
_atom_site_fract_y
_atom_site_fract_z
_atom_site_U_iso_or_equiv
_atom_site_adp_type
_atom_site_occupancy
_atom_site_symmetry_multiplicity
_atom_site_calc_flag
_atom_site_refinement_flags
_atom_site_disorder_assembly
_atom_site_disorder_group
Eu1 Eu 0.5000 0.77531(2) 1.2500 0.02144(7) Uani 1 2 d S . .
Eu2 Eu 0.0000 0.46988(2) 0.7500 0.02229(7) Uani 1 2 d S . .
Cu1 Cu 0.28736(2) 0.66857(5) 1.209926(19) 0.03960(13) Uani 1 1 d . . .
Cu2 Cu 0.23082(2) 0.63460(5) 0.69447(2) 0.04412(13) Uani 1 1 d . . .
Cu3 Cu -0.18651(2) 0.04746(5) 0.619321(19) 0.03670(12) Uani 1 1 d . . .
C1 C -0.23531(16) 0.0150(4) 0.22264(16) 0.0349(8) Uani 1 1 d . . .
H1 H -0.2646 0.0525 0.1906 0.042 Uiso 1 1 calc R . .
C2 C -0.15112(17) -0.1014(4) 0.25257(16) 0.0390(9) Uani 1 1 d . . .
H2 H -0.1211 -0.1460 0.2420 0.047 Uiso 1 1 calc R . .
C3 C -0.23864(15) 0.0251(3) 0.28465(15) 0.0320(8) Uani 1 1 d . . .
H3 H -0.2697 0.0681 0.2939 0.038 Uiso 1 1 calc R . .
C4 C -0.15169(17) -0.0949(4) 0.31580(16) 0.0386(9) Uani 1 1 d . . .
H4 H -0.1224 -0.1350 0.3468 0.046 Uiso 1 1 calc R . .
C5 C -0.19551(15) -0.0290(3) 0.33370(15) 0.0277(7) Uani 1 1 d . . .
C6 C -0.19607(15) -0.0172(3) 0.40187(15) 0.0263(7) Uani 1 1 d . . .
C7 C -0.24716(15) 0.0085(3) 0.41995(15) 0.0283(7) Uani 1 1 d . . .
H7 H -0.2825 0.0180 0.3890 0.034 Uiso 1 1 calc R . .
C8 C -0.24497(16) 0.0198(3) 0.48391(15) 0.0292(8) Uani 1 1 d . . .
H8 H -0.2796 0.0361 0.4952 0.035 Uiso 1 1 calc R . .
C9 C -0.14642(16) -0.0182(3) 0.51353(16) 0.0335(8) Uani 1 1 d . . .
H9 H -0.1118 -0.0287 0.5455 0.040 Uiso 1 1 calc R . .
C10 C -0.14477(16) -0.0309(3) 0.45082(15) 0.0325(8) Uani 1 1 d . . .
H10 H -0.1096 -0.0485 0.4411 0.039 Uiso 1 1 calc R . .
C11 C -0.06772(14) 0.2418(3) 0.65088(15) 0.0264(7) Uani 1 1 d . . .
C12 C 0.02153(15) 0.2824(3) 0.88204(15) 0.0291(8) Uani 1 1 d . . .
C13 C 0.02191(18) 0.2449(4) 0.94346(18) 0.0463(10) Uani 1 1 d . . .
H13 H 0.0501 0.1889 0.9662 0.056 Uiso 1 1 calc R . .
C14 C -0.02063(19) 0.2927(5) 0.97016(18) 0.0559(13) Uani 1 1 d . . .
H14 H -0.0210 0.2704 1.0116 0.067 Uiso 1 1 calc R . .
C15 C -0.06291(17) 0.3742(4) 0.93453(17) 0.0460(10) Uani 1 1 d . . .
H15 H -0.0919 0.4073 0.9516 0.055 Uiso 1 1 calc R . .
C16 C -0.06091(15) 0.4049(3) 0.87286(15) 0.0305(8) Uani 1 1 d . . .
C17 C 0.10329(15) 0.4945(4) 0.67067(16) 0.0338(8) Uani 1 1 d . . .
C18 C 0.02658(16) 0.7719(4) 0.80293(18) 0.0375(9) Uani 1 1 d . . .
C19 C 0.05557(15) 0.6892(4) 0.85962(17) 0.0337(8) Uani 1 1 d . . .
C20 C 0.0272(2) 0.9033(4) 0.8044(2) 0.0677(14) Uani 1 1 d . . .
H20 H 0.0457 0.9461 0.8418 0.081 Uiso 1 1 calc R . .
C21 C 0.0000 0.9700(6) 0.7500 0.087(3) Uani 1 2 d S . .
H21 H 0.0000 1.0581 0.7500 0.104 Uiso 1 2 calc SR . .
C22 C 0.19361(16) 0.6679(4) 0.55846(16) 0.0348(8) Uani 1 1 d . . .
H22 H 0.1567 0.6720 0.5657 0.042 Uiso 1 1 calc R . .
C23 C 0.19784(16) 0.6739(3) 0.49642(15) 0.0317(8) Uani 1 1 d . . .
H23 H 0.1643 0.6824 0.4628 0.038 Uiso 1 1 calc R . .
C24 C 0.25255(15) 0.6675(3) 0.48402(15) 0.0273(7) Uani 1 1 d . . .
C25 C 0.30075(17) 0.6550(4) 0.53663(16) 0.0390(9) Uani 1 1 d . . .
H25 H 0.3382 0.6496 0.5308 0.047 Uiso 1 1 calc R . .
C26 C 0.29283(17) 0.6504(4) 0.59716(16) 0.0395(9) Uani 1 1 d . . .
H26 H 0.3258 0.6430 0.6316 0.047 Uiso 1 1 calc R . .
C27 C 0.19862(16) 0.6926(4) 0.80904(16) 0.0352(8) Uani 1 1 d . . .
H27 H 0.1620 0.7057 0.7808 0.042 Uiso 1 1 calc R . .
C28 C 0.29577(16) 0.6402(3) 0.82691(16) 0.0329(8) Uani 1 1 d . . .
H28 H 0.3273 0.6181 0.8110 0.040 Uiso 1 1 calc R . .
C29 C 0.20460(15) 0.7089(3) 0.87360(15) 0.0315(8) Uani 1 1 d . . .
H29 H 0.1727 0.7345 0.8880 0.038 Uiso 1 1 calc R . .
C30 C 0.30496(15) 0.6524(3) 0.89214(15) 0.0301(8) Uani 1 1 d . . .
H30 H 0.3419 0.6378 0.9194 0.036 Uiso 1 1 calc R . .
C31 C 0.25833(14) 0.6871(3) 0.91725(15) 0.0252(7) Uani 1 1 d . . .
C32 C 0.26541(14) 0.6938(3) 0.98749(15) 0.0248(7) Uani 1 1 d . . .
C33 C 0.21798(15) 0.6699(3) 1.01265(16) 0.0306(8) Uani 1 1 d . . .
H33 H 0.1811 0.6544 0.9855 0.037 Uiso 1 1 calc R . .
C34 C 0.31895(15) 0.7210(3) 1.03070(15) 0.0312(8) Uani 1 1 d . . .
H34 H 0.3515 0.7397 1.0159 0.037 Uiso 1 1 calc R . .
C35 C 0.32358(16) 0.7202(4) 1.09539(16) 0.0340(8) Uani 1 1 d . . .
H35 H 0.3597 0.7389 1.1235 0.041 Uiso 1 1 calc R . .
C36 C 0.22631(16) 0.6696(4) 1.07796(16) 0.0330(8) Uani 1 1 d . . .
H36 H 0.1944 0.6519 1.0940 0.040 Uiso 1 1 calc R . .
C37 C 0.22325(16) 0.6407(3) 1.30476(16) 0.0318(8) Uani 1 1 d . . .
H37 H 0.1929 0.6145 1.2704 0.038 Uiso 1 1 calc R . .
C38 C 0.21478(15) 0.6351(3) 1.36521(15) 0.0313(8) Uani 1 1 d . . .
H38 H 0.1795 0.6055 1.3710 0.038 Uiso 1 1 calc R . .
C39 C 0.25922(15) 0.6741(3) 1.41768(15) 0.0284(8) Uani 1 1 d . . .
C40 C 0.31046(17) 0.7191(4) 1.40537(16) 0.0397(9) Uani 1 1 d . . .
H40 H 0.3410 0.7481 1.4388 0.048 Uiso 1 1 calc R . .
C41 C 0.31566(17) 0.7203(4) 1.34352(17) 0.0421(10) Uani 1 1 d . . .
H41 H 0.3505 0.7493 1.3364 0.051 Uiso 1 1 calc R . .
C42 C 0.39678(14) 0.5528(3) 1.23573(14) 0.0253(7) Uani 1 1 d . . .
C43 C 0.44976(14) 0.4707(3) 1.24182(16) 0.0259(7) Uani 1 1 d . . .
C44 C 0.44792(16) 0.3398(3) 1.2406(2) 0.0435(10) Uani 1 1 d . . .
H44 H 0.4125 0.2968 1.2335 0.052 Uiso 1 1 calc R . .
C45 C 0.5000 0.2742(5) 1.2500 0.062(2) Uani 1 2 d S . .
H45 H 0.5000 0.1860 1.2500 0.075 Uiso 1 2 calc SR . .
C46 C 0.40219(15) 1.0104(3) 1.22542(17) 0.0299(8) Uani 1 1 d . . .
C47 C 0.41567(14) 0.9961(3) 1.29738(17) 0.0288(8) Uani 1 1 d . . .
C48 C 0.39224(17) 1.0746(4) 1.3358(2) 0.0448(10) Uani 1 1 d . . .
H48 H 0.3670 1.1404 1.3180 0.054 Uiso 1 1 calc R . .
C49 C 0.4071(2) 1.0531(4) 1.4006(2) 0.0533(11) Uani 1 1 d . . .
H49 H 0.3918 1.1045 1.4272 0.064 Uiso 1 1 calc R . .
C50 C 0.44487(18) 0.9547(4) 1.42639(19) 0.0456(10) Uani 1 1 d . . .
H50 H 0.4550 0.9387 1.4702 0.055 Uiso 1 1 calc R . .
C51 C 0.46729(15) 0.8807(3) 1.38535(16) 0.0305(8) Uani 1 1 d . . .
C52 C 0.50891(16) 0.7712(4) 1.40643(16) 0.0358(9) Uani 1 1 d . . .
N1 N -0.19190(13) -0.0464(3) 0.20554(13) 0.0317(7) Uani 1 1 d . . .
N2 N -0.19503(13) 0.0082(3) 0.53098(13) 0.0292(6) Uani 1 1 d . . .
N3 N -0.01883(11) 0.3607(3) 0.84787(12) 0.0246(6) Uani 1 1 d . . .
N4 N 0.0000 0.7086(4) 0.7500 0.0308(9) Uani 1 2 d S . .
N5 N 0.24052(13) 0.6562(3) 0.60927(13) 0.0335(7) Uani 1 1 d . . .
N6 N 0.24304(13) 0.6587(3) 0.78492(13) 0.0324(7) Uani 1 1 d . . .
N7 N 0.27810(13) 0.6934(3) 1.11994(13) 0.0312(7) Uani 1 1 d . . .
N8 N 0.27275(13) 0.6817(3) 1.29285(13) 0.0339(7) Uani 1 1 d . . .
N9 N 0.45229(11) 0.9022(3) 1.32210(12) 0.0259(6) Uani 1 1 d . . .
N10 N 0.5000 0.5349(3) 1.2500 0.0226(8) Uani 1 2 d S . .
O1 O -0.10317(11) 0.1591(2) 0.62408(11) 0.0395(6) Uani 1 1 d . . .
O2 O -0.06605(10) 0.2954(2) 0.70310(10) 0.0312(5) Uani 1 1 d . . .
O3 O 0.05511(11) 0.5713(2) 0.84825(11) 0.0389(6) Uani 1 1 d . . .
O4 O 0.07790(12) 0.7415(3) 0.91151(12) 0.0502(7) Uani 1 1 d . . .
O5 O 0.08871(11) 0.5342(2) 0.71880(11) 0.0370(6) Uani 1 1 d . . .
O6 O 0.14977(12) 0.5178(3) 0.65557(13) 0.0574(9) Uani 1 1 d . . .
O7 O 0.34751(10) 0.5005(2) 1.22480(11) 0.0307(5) Uani 1 1 d . . .
O8 O 0.40506(10) 0.6717(2) 1.24131(11) 0.0286(5) Uani 1 1 d . . .
O9 O 0.52367(11) 0.7107(2) 1.36296(11) 0.0361(6) Uani 1 1 d . . .
O10 O 0.52557(15) 0.7454(3) 1.46492(12) 0.0610(9) Uani 1 1 d . . .
O11 O 0.43053(11) 0.9372(2) 1.19782(11) 0.0339(6) Uani 1 1 d . . .
O12 O 0.36570(11) 1.0910(2) 1.19884(13) 0.0422(6) Uani 1 1 d . . .
O13 O 0.41985(18) 0.4910(5) 0.4948(2) 0.1011(14) Uani 1 1 d D . .
O14 O 0.3934(2) 0.0466(6) 0.06216(19) 0.1091(16) Uani 1 1 d D . .
O15 O 0.4641(3) 0.2737(5) 0.0588(3) 0.1261(19) Uani 1 1 d D . .
O16 O 0.4535(4) 0.4770(5) 0.3829(3) 0.153(3) Uani 1 1 d D . .
H1W H 0.4385(18) 0.488(6) 0.5328(6) 0.080 Uiso 1 1 d D . .
H2W H 0.4384(18) 0.472(6) 0.4689(15) 0.080 Uiso 1 1 d D . .
H3W H 0.398(2) -0.007(3) 0.0901(17) 0.080 Uiso 1 1 d D . .
H4W H 0.411(2) 0.113(3) 0.075(2) 0.080 Uiso 1 1 d D . .
H5W H 0.477(2) 0.270(4) 0.0274(17) 0.080 Uiso 1 1 d D . .
H6W H 0.458(2) 0.344(2) 0.071(2) 0.080 Uiso 1 1 d D . .
H7W H 0.440(2) 0.410(4) 0.365(2) 0.080 Uiso 1 1 d D . .
H8W H 0.4892(6) 0.474(14) 0.400(9) 0.080 Uiso 1 1 d D . .

loop_
_atom_site_aniso_label
_atom_site_aniso_U_11
_atom_site_aniso_U_22
_atom_site_aniso_U_33
_atom_site_aniso_U_23
_atom_site_aniso_U_13
_atom_site_aniso_U_12
Eu1 0.02527(13) 0.02247(12) 0.01794(12) 0.000 0.00812(9) 0.000
Eu2 0.02337(12) 0.02832(13) 0.01586(12) 0.000 0.00636(9) 0.000
Cu1 0.0455(3) 0.0615(3) 0.0144(2) 0.0045(2) 0.01244(19) 0.0156(2)
Cu2 0.0696(4) 0.0507(3) 0.0154(2) -0.0006(2) 0.0170(2) -0.0005(3)
Cu3 0.0513(3) 0.0475(3) 0.0137(2) -0.00016(18) 0.01291(19) -0.0001(2)
C1 0.037(2) 0.046(2) 0.0190(17) 0.0019(16) 0.0040(15) 0.0059(17)
C2 0.047(2) 0.050(2) 0.0226(18) -0.0010(17) 0.0135(17) 0.0142(19)
C3 0.0336(19) 0.044(2) 0.0203(17) 0.0009(15) 0.0101(15) 0.0072(16)
C4 0.043(2) 0.051(2) 0.0202(18) -0.0002(16) 0.0047(16) 0.0169(18)
C5 0.0358(19) 0.0301(18) 0.0185(16) -0.0006(14) 0.0097(14) -0.0009(15)
C6 0.0372(19) 0.0267(18) 0.0160(16) 0.0001(13) 0.0089(14) -0.0010(15)
C7 0.0313(19) 0.0357(19) 0.0176(16) -0.0012(14) 0.0060(14) -0.0012(15)
C8 0.0355(19) 0.0330(19) 0.0219(17) -0.0021(15) 0.0126(15) -0.0039(15)
C9 0.038(2) 0.041(2) 0.0187(17) -0.0029(15) 0.0010(15) 0.0011(16)
C10 0.0325(19) 0.045(2) 0.0208(17) -0.0020(15) 0.0079(15) 0.0052(16)
C11 0.0263(17) 0.0278(18) 0.0243(17) 0.0024(14) 0.0051(14) 0.0006(14)
C12 0.0298(18) 0.037(2) 0.0207(17) 0.0038(15) 0.0069(14) -0.0001(15)
C13 0.047(2) 0.068(3) 0.028(2) 0.0173(19) 0.0157(18) 0.016(2)
C14 0.053(3) 0.097(4) 0.023(2) 0.018(2) 0.0185(19) 0.013(2)
C15 0.038(2) 0.076(3) 0.029(2) 0.000(2) 0.0181(18) 0.007(2)
C16 0.0282(18) 0.045(2) 0.0205(17) -0.0027(15) 0.0098(14) -0.0004(16)
C17 0.0267(19) 0.050(2) 0.0256(19) 0.0067(17) 0.0091(15) -0.0071(16)
C18 0.033(2) 0.037(2) 0.041(2) -0.0094(17) 0.0076(17) -0.0017(16)
C19 0.0290(19) 0.044(2) 0.030(2) -0.0082(17) 0.0116(16) -0.0062(16)
C20 0.076(3) 0.037(3) 0.072(3) -0.011(2) -0.012(3) -0.002(2)
C21 0.102(6) 0.024(3) 0.104(6) 0.000 -0.028(5) 0.000
C22 0.036(2) 0.048(2) 0.0245(18) 0.0053(16) 0.0147(16) -0.0004(17)
C23 0.0340(19) 0.043(2) 0.0183(17) 0.0037(15) 0.0064(15) 0.0015(16)
C24 0.037(2) 0.0299(18) 0.0170(16) 0.0049(14) 0.0102(14) 0.0018(15)
C25 0.036(2) 0.058(3) 0.0242(18) 0.0067(18) 0.0108(16) 0.0027(18)
C26 0.041(2) 0.056(3) 0.0193(18) 0.0099(17) 0.0046(16) -0.0006(18)
C27 0.034(2) 0.049(2) 0.0212(18) -0.0017(16) 0.0057(15) -0.0022(17)
C28 0.039(2) 0.036(2) 0.0292(19) -0.0049(16) 0.0191(17) -0.0035(16)
C29 0.0304(19) 0.044(2) 0.0206(17) -0.0015(15) 0.0077(15) 0.0032(16)
C30 0.0284(18) 0.041(2) 0.0222(17) -0.0042(15) 0.0089(14) -0.0004(15)
C31 0.0309(18) 0.0270(17) 0.0195(16) -0.0007(13) 0.0100(14) -0.0017(14)
C32 0.0315(18) 0.0276(18) 0.0173(16) 0.0006(13) 0.0100(14) 0.0020(14)
C33 0.0282(18) 0.041(2) 0.0227(17) -0.0011(15) 0.0075(14) -0.0021(15)
C34 0.0282(18) 0.046(2) 0.0216(17) -0.0005(15) 0.0099(14) 0.0010(16)
C35 0.0310(19) 0.050(2) 0.0179(17) -0.0009(16) 0.0019(14) 0.0060(17)
C36 0.036(2) 0.045(2) 0.0221(17) 0.0057(16) 0.0147(15) 0.0035(17)
C37 0.036(2) 0.037(2) 0.0194(17) -0.0033(15) 0.0034(15) 0.0079(16)
C38 0.0330(19) 0.040(2) 0.0235(17) 0.0008(15) 0.0115(15) 0.0037(16)
C39 0.037(2) 0.0317(19) 0.0187(16) 0.0014(14) 0.0115(15) 0.0061(15)
C40 0.040(2) 0.060(3) 0.0190(18) -0.0003(17) 0.0083(16) -0.0100(19)
C41 0.041(2) 0.062(3) 0.027(2) 0.0003(18) 0.0153(17) -0.004(2)
C42 0.0272(18) 0.034(2) 0.0162(16) 0.0037(14) 0.0085(13) 0.0014(15)
C43 0.0240(17) 0.0277(18) 0.0267(17) 0.0005(14) 0.0079(14) -0.0004(14)
C44 0.031(2) 0.029(2) 0.072(3) 0.0010(19) 0.015(2) -0.0049(16)
C45 0.045(4) 0.021(3) 0.122(6) 0.000 0.023(4) 0.000
C46 0.0263(18) 0.0236(18) 0.039(2) 0.0032(16) 0.0064(16) -0.0072(15)
C47 0.0242(17) 0.0273(18) 0.0357(19) -0.0050(15) 0.0091(15) -0.0033(14)
C48 0.041(2) 0.043(2) 0.052(3) -0.010(2) 0.016(2) 0.0074(18)
C49 0.059(3) 0.057(3) 0.050(3) -0.021(2) 0.024(2) 0.009(2)
C50 0.047(2) 0.062(3) 0.031(2) -0.0172(19) 0.0148(18) -0.002(2)
C51 0.0306(19) 0.038(2) 0.0240(18) -0.0063(15) 0.0098(15) -0.0079(15)
C52 0.037(2) 0.048(2) 0.0225(19) 0.0022(17) 0.0094(16) -0.0035(17)
N1 0.0385(17) 0.0395(17) 0.0194(14) -0.0005(13) 0.0120(13) 0.0027(14)
N2 0.0405(17) 0.0315(16) 0.0169(14) -0.0006(12) 0.0101(13) -0.0059(13)
N3 0.0226(14) 0.0333(16) 0.0198(13) -0.0004(12) 0.0088(11) 0.0003(12)
N4 0.026(2) 0.034(2) 0.033(2) 0.000 0.0085(18) 0.000
N5 0.0438(19) 0.0400(18) 0.0188(14) 0.0016(13) 0.0119(13) -0.0052(14)
N6 0.0436(18) 0.0382(17) 0.0177(14) -0.0014(13) 0.0123(13) -0.0070(14)
N7 0.0341(17) 0.0409(18) 0.0193(14) 0.0028(12) 0.0083(13) 0.0111(13)
N8 0.0415(18) 0.0441(18) 0.0181(14) 0.0030(13) 0.0115(13) 0.0120(14)
N9 0.0259(15) 0.0303(16) 0.0229(14) -0.0044(12) 0.0089(12) -0.0024(12)
N10 0.025(2) 0.023(2) 0.0216(19) 0.000 0.0081(16) 0.000
O1 0.0401(15) 0.0458(16) 0.0333(14) -0.0096(12) 0.0108(12) -0.0159(12)
O2 0.0361(14) 0.0384(14) 0.0228(12) -0.0074(11) 0.0144(10) -0.0104(11)
O3 0.0445(15) 0.0425(16) 0.0248(13) -0.0012(11) 0.0007(11) -0.0058(12)
O4 0.0520(17) 0.068(2) 0.0309(15) -0.0223(14) 0.0122(13) -0.0134(15)
O5 0.0330(14) 0.0505(16) 0.0302(14) -0.0066(12) 0.0132(11) -0.0100(12)
O6 0.0416(17) 0.099(2) 0.0378(16) -0.0103(16) 0.0210(13) -0.0337(16)
O7 0.0232(12) 0.0366(14) 0.0330(13) 0.0002(11) 0.0088(10) -0.0044(10)
O8 0.0269(12) 0.0299(13) 0.0307(13) -0.0001(10) 0.0104(10) 0.0019(10)
O9 0.0453(15) 0.0416(15) 0.0234(12) 0.0041(11) 0.0124(11) 0.0094(12)
O10 0.078(2) 0.081(2) 0.0235(14) 0.0091(15) 0.0132(14) 0.0216(18)
O11 0.0399(14) 0.0351(14) 0.0274(13) 0.0043(11) 0.0099(11) 0.0074(11)
O12 0.0337(14) 0.0360(15) 0.0531(17) 0.0103(13) 0.0050(12) 0.0080(12)
O13 0.069(3) 0.121(4) 0.105(3) 0.023(3) 0.009(2) -0.003(3)
O14 0.095(3) 0.174(5) 0.063(3) 0.018(3) 0.029(2) -0.014(3)
O15 0.191(6) 0.101(4) 0.125(4) 0.004(3) 0.109(4) 0.017(4)
O16 0.261(8) 0.107(4) 0.079(4) -0.005(3) 0.021(4) -0.056(5)

loop_
_atom_type_symbol
_atom_type_description
_atom_type_scat_dispersion_real
_atom_type_scat_dispersion_imag
_atom_type_scat_source
C C 0.0033 0.0016 'International Tables Vol C Tables 4.2.6.8 and 6.1.1.4'
H H 0.0000 0.0000 'International Tables Vol C Tables 4.2.6.8 and 6.1.1.4'
N N 0.0061 0.0033 'International Tables Vol C Tables 4.2.6.8 and 6.1.1.4'
O O 0.0106 0.0060 'International Tables Vol C Tables 4.2.6.8 and 6.1.1.4'
Cu Cu 0.3201 1.2651 'International Tables Vol C Tables 4.2.6.8 and 6.1.1.4'
Eu Eu -0.1578 3.6682 'International Tables Vol C Tables 4.2.6.8 and 6.1.1.4'

loop_
_geom_angle_atom_site_label_1
_geom_angle_atom_site_label_2
_geom_angle_atom_site_label_3
_geom_angle
_geom_angle_site_symmetry_1
_geom_angle_site_symmetry_3
_geom_angle_publ_flag
O11 Eu1 O11 90.87(12) 2_657 . ?
O11 Eu1 O9 77.50(9) 2_657 . ?
O11 Eu1 O9 127.28(8) . . ?
O11 Eu1 O9 127.28(8) 2_657 2_657 ?
O11 Eu1 O9 77.50(9) . 2_657 ?
O9 Eu1 O9 147.80(12) . 2_657 ?
O11 Eu1 O8 147.05(8) 2_657 . ?
O11 Eu1 O8 77.50(8) . . ?
O9 Eu1 O8 85.25(9) . . ?
O9 Eu1 O8 80.60(8) 2_657 . ?
O11 Eu1 O8 77.50(8) 2_657 2_657 ?
O11 Eu1 O8 147.05(8) . 2_657 ?
O9 Eu1 O8 80.60(8) . 2_657 ?
O9 Eu1 O8 85.25(8) 2_657 2_657 ?
O8 Eu1 O8 127.32(11) . 2_657 ?
O11 Eu1 N10 134.57(6) 2_657 . ?
O11 Eu1 N10 134.57(6) . . ?
O9 Eu1 N10 73.90(6) . . ?
O9 Eu1 N10 73.90(6) 2_657 . ?
O8 Eu1 N10 63.66(5) . . ?
O8 Eu1 N10 63.66(5) 2_657 . ?
O11 Eu1 N9 72.57(8) 2_657 . ?
O11 Eu1 N9 63.83(8) . . ?
O9 Eu1 N9 63.62(8) . . ?
O9 Eu1 N9 137.48(9) 2_657 . ?
O8 Eu1 N9 74.64(8) . . ?
O8 Eu1 N9 137.15(8) 2_657 . ?
N10 Eu1 N9 121.85(6) . . ?
O11 Eu1 N9 63.83(8) 2_657 2_657 ?
O11 Eu1 N9 72.57(8) . 2_657 ?
O9 Eu1 N9 137.48(9) . 2_657 ?
O9 Eu1 N9 63.62(8) 2_657 2_657 ?
O8 Eu1 N9 137.15(8) . 2_657 ?
O8 Eu1 N9 74.64(8) 2_657 2_657 ?
N10 Eu1 N9 121.85(6) . 2_657 ?
N9 Eu1 N9 116.30(13) . 2_657 ?
O3 Eu2 O3 127.78(13) . 2_556 ?
O3 Eu2 O2 145.94(8) . . ?
O3 Eu2 O2 80.28(9) 2_556 . ?
O3 Eu2 O2 80.28(9) . 2_556 ?
O3 Eu2 O2 145.94(8) 2_556 2_556 ?
O2 Eu2 O2 82.91(12) . 2_556 ?
O3 Eu2 O5 86.50(9) . 2_556 ?
O3 Eu2 O5 79.56(8) 2_556 2_556 ?
O2 Eu2 O5 79.83(8) . 2_556 ?
O2 Eu2 O5 126.10(8) 2_556 2_556 ?
O3 Eu2 O5 79.56(9) . . ?
O3 Eu2 O5 86.50(9) 2_556 . ?
O2 Eu2 O5 126.10(8) . . ?
O2 Eu2 O5 79.83(8) 2_556 . ?
O5 Eu2 O5 148.05(12) 2_556 . ?
O3 Eu2 N4 63.89(6) . . ?
O3 Eu2 N4 63.89(6) 2_556 . ?
O2 Eu2 N4 138.54(6) . . ?
O2 Eu2 N4 138.54(6) 2_556 . ?
O5 Eu2 N4 74.02(6) 2_556 . ?
O5 Eu2 N4 74.02(6) . . ?
O3 Eu2 N3 138.95(9) . 2_556 ?
O3 Eu2 N3 69.10(9) 2_556 2_556 ?
O2 Eu2 N3 63.26(8) . 2_556 ?
O2 Eu2 N3 76.90(8) 2_556 2_556 ?
O5 Eu2 N3 134.40(8) 2_556 2_556 ?
O5 Eu2 N3 63.18(8) . 2_556 ?
N4 Eu2 N3 116.83(6) . 2_556 ?
O3 Eu2 N3 69.10(9) . . ?
O3 Eu2 N3 138.95(9) 2_556 . ?
O2 Eu2 N3 76.90(8) . . ?
O2 Eu2 N3 63.26(8) 2_556 . ?
O5 Eu2 N3 63.18(8) 2_556 . ?
O5 Eu2 N3 134.40(8) . . ?
N4 Eu2 N3 116.83(6) . . ?
N3 Eu2 N3 126.34(12) 2_556 . ?
N7 Cu1 N8 159.71(12) . . ?
N7 Cu1 O7 98.73(10) . . ?
N8 Cu1 O7 100.77(11) . . ?
N6 Cu2 N5 159.21(13) . . ?
N6 Cu2 O6 109.80(12) . . ?
N5 Cu2 O6 90.65(12) . . ?
N1 Cu3 N2 163.98(12) 4_556 . ?
N1 Cu3 O1 103.88(11) 4_556 . ?
N2 Cu3 O1 91.08(11) . . ?
N1 C1 C3 123.5(3) . . ?
N1 C1 H1 118.2 . . ?
C3 C1 H1 118.2 . . ?
N1 C2 C4 122.8(3) . . ?
N1 C2 H2 118.6 . . ?
C4 C2 H2 118.6 . . ?
C1 C3 C5 119.8(3) . . ?
C1 C3 H3 120.1 . . ?
C5 C3 H3 120.1 . . ?
C2 C4 C5 120.5(3) . . ?
C2 C4 H4 119.7 . . ?
C5 C4 H4 119.7 . . ?
C4 C5 C3 116.5(3) . . ?
C4 C5 C6 121.6(3) . . ?
C3 C5 C6 121.9(3) . . ?
C7 C6 C10 117.0(3) . . ?
C7 C6 C5 122.1(3) . . ?
C10 C6 C5 120.9(3) . . ?
C8 C7 C6 119.6(3) . . ?
C8 C7 H7 120.2 . . ?
C6 C7 H7 120.2 . . ?
N2 C8 C7 123.0(3) . . ?
N2 C8 H8 118.5 . . ?
C7 C8 H8 118.5 . . ?
N2 C9 C10 123.5(3) . . ?
N2 C9 H9 118.3 . . ?
C10 C9 H9 118.3 . . ?
C9 C10 C6 119.7(3) . . ?
C9 C10 H10 120.2 . . ?
C6 C10 H10 120.2 . . ?
O1 C11 O2 126.4(3) . . ?
O1 C11 C12 117.4(3) . 2_556 ?
O2 C11 C12 116.2(3) . 2_556 ?
N3 C12 C13 122.2(3) . . ?
N3 C12 C11 114.5(3) . 2_556 ?
C13 C12 C11 123.2(3) . 2_556 ?
C14 C13 C12 118.4(4) . . ?
C14 C13 H13 120.8 . . ?
C12 C13 H13 120.8 . . ?
C13 C14 C15 119.4(3) . . ?
C13 C14 H14 120.3 . . ?
C15 C14 H14 120.3 . . ?
C16 C15 C14 118.5(3) . . ?
C16 C15 H15 120.8 . . ?
C14 C15 H15 120.8 . . ?
N3 C16 C15 121.7(3) . . ?
N3 C16 C17 114.1(3) . 2_556 ?
C15 C16 C17 124.1(3) . 2_556 ?
O6 C17 O5 127.3(3) . . ?
O6 C17 C16 116.4(3) . 2_556 ?
O5 C17 C16 116.3(3) . 2_556 ?
N4 C18 C20 121.3(4) . . ?
N4 C18 C19 114.8(3) . . ?
C20 C18 C19 123.9(4) . . ?
O4 C19 O3 126.4(4) . . ?
O4 C19 C18 118.2(4) . . ?
O3 C19 C18 115.4(3) . . ?
C21 C20 C18 119.5(5) . . ?
C21 C20 H20 120.3 . . ?
C18 C20 H20 120.3 . . ?
C20 C21 C20 118.6(6) . 2_556 ?
C20 C21 H21 120.7 . . ?
C20 C21 H21 120.7 2_556 . ?
N5 C22 C23 123.0(3) . . ?
N5 C22 H22 118.5 . . ?
C23 C22 H22 118.5 . . ?
C22 C23 C24 119.8(3) . . ?
C22 C23 H23 120.1 . . ?
C24 C23 H23 120.1 . . ?
C25 C24 C23 116.8(3) . . ?
C25 C24 C39 121.5(3) . 1_554 ?
C23 C24 C39 121.7(3) . 1_554 ?
C26 C25 C24 119.7(3) . . ?
C26 C25 H25 120.1 . . ?
C24 C25 H25 120.1 . . ?
N5 C26 C25 123.6(3) . . ?
N5 C26 H26 118.2 . . ?
C25 C26 H26 118.2 . . ?
N6 C27 C29 123.2(3) . . ?
N6 C27 H27 118.4 . . ?
C29 C27 H27 118.4 . . ?
N6 C28 C30 123.0(3) . . ?
N6 C28 H28 118.5 . . ?
C30 C28 H28 118.5 . . ?
C27 C29 C31 120.0(3) . . ?
C27 C29 H29 120.0 . . ?
C31 C29 H29 120.0 . . ?
C28 C30 C31 119.6(3) . . ?
C28 C30 H30 120.2 . . ?
C31 C30 H30 120.2 . . ?
C29 C31 C30 117.0(3) . . ?
C29 C31 C32 121.6(3) . . ?
C30 C31 C32 121.4(3) . . ?
C34 C32 C33 117.3(3) . . ?
C34 C32 C31 122.3(3) . . ?
C33 C32 C31 120.4(3) . . ?
C36 C33 C32 119.3(3) . . ?
C36 C33 H33 120.3 . . ?
C32 C33 H33 120.3 . . ?
C35 C34 C32 119.8(3) . . ?
C35 C34 H34 120.1 . . ?
C32 C34 H34 120.1 . . ?
N7 C35 C34 123.0(3) . . ?
N7 C35 H35 118.5 . . ?
C34 C35 H35 118.5 . . ?
N7 C36 C33 123.6(3) . . ?
N7 C36 H36 118.2 . . ?
C33 C36 H36 118.2 . . ?
N8 C37 C38 123.5(3) . . ?
N8 C37 H37 118.2 . . ?
C38 C37 H37 118.2 . . ?
C37 C38 C39 119.7(3) . . ?
C37 C38 H38 120.2 . . ?
C39 C38 H38 120.2 . . ?
C40 C39 C38 117.0(3) . . ?
C40 C39 C24 121.4(3) . 1_556 ?
C38 C39 C24 121.6(3) . 1_556 ?
C41 C40 C39 119.7(3) . . ?
C41 C40 H40 120.1 . . ?
C39 C40 H40 120.1 . . ?
N8 C41 C40 123.2(4) . . ?
N8 C41 H41 118.4 . . ?
C40 C41 H41 118.4 . . ?
O7 C42 O8 124.3(3) . . ?
O7 C42 C43 118.5(3) . . ?
O8 C42 C43 117.1(3) . . ?
N10 C43 C44 122.0(3) . . ?
N10 C43 C42 114.4(3) . . ?
C44 C43 C42 123.6(3) . . ?
C45 C44 C43 118.4(4) . . ?
C45 C44 H44 120.8 . . ?
C43 C44 H44 120.8 . . ?
C44 C45 C44 119.9(5) . 2_657 ?
C44 C45 H45 120.0 . . ?
C44 C45 H45 120.0 2_657 . ?
O12 C46 O11 126.0(3) . . ?
O12 C46 C47 118.6(3) . . ?
O11 C46 C47 115.4(3) . . ?
N9 C47 C48 121.5(3) . . ?
N9 C47 C46 115.2(3) . . ?
C48 C47 C46 123.3(3) . . ?
C49 C48 C47 118.6(4) . . ?
C49 C48 H48 120.7 . . ?
C47 C48 H48 120.7 . . ?
C48 C49 C50 119.9(4) . . ?
C48 C49 H49 120.0 . . ?
C50 C49 H49 120.0 . . ?
C49 C50 C51 118.5(4) . . ?
C49 C50 H50 120.7 . . ?
C51 C50 H50 120.7 . . ?
N9 C51 C50 121.0(3) . . ?
N9 C51 C52 114.5(3) . . ?
C50 C51 C52 124.5(3) . . ?
O10 C52 O9 124.7(4) . . ?
O10 C52 C51 118.6(3) . . ?
O9 C52 C51 116.7(3) . . ?
C2 N1 C1 116.7(3) . . ?
C2 N1 Cu3 121.5(2) . 4 ?
C1 N1 Cu3 121.7(2) . 4 ?
C9 N2 C8 117.1(3) . . ?
C9 N2 Cu3 117.2(2) . . ?
C8 N2 Cu3 125.2(2) . . ?
C12 N3 C16 119.6(3) . . ?
C12 N3 Eu2 119.0(2) . . ?
C16 N3 Eu2 119.4(2) . . ?
C18 N4 C18 119.9(5) . 2_556 ?
C18 N4 Eu2 120.1(2) . . ?
C18 N4 Eu2 120.1(2) 2_556 . ?
C26 N5 C22 116.9(3) . . ?
C26 N5 Cu2 122.2(2) . . ?
C22 N5 Cu2 120.7(2) . . ?
C27 N6 C28 117.2(3) . . ?
C27 N6 Cu2 120.7(2) . . ?
C28 N6 Cu2 122.1(2) . . ?
C36 N7 C35 117.0(3) . . ?
C36 N7 Cu1 120.0(2) . . ?
C35 N7 Cu1 122.6(2) . . ?
C37 N8 C41 116.9(3) . . ?
C37 N8 Cu1 122.7(2) . . ?
C41 N8 Cu1 120.0(3) . . ?
C47 N9 C51 120.4(3) . . ?
C47 N9 Eu1 119.6(2) . . ?
C51 N9 Eu1 119.9(2) . . ?
C43 N10 C43 119.3(4) 2_657 . ?
C43 N10 Eu1 120.4(2) 2_657 . ?
C43 N10 Eu1 120.4(2) . . ?
C11 O1 Cu3 148.7(2) . . ?
C11 O2 Eu2 125.1(2) . . ?
C19 O3 Eu2 125.2(2) . . ?
C17 O5 Eu2 125.3(2) . . ?
C17 O6 Cu2 137.0(3) . . ?
C42 O7 Cu1 101.7(2) . . ?
C42 O8 Eu1 124.1(2) . . ?
C52 O9 Eu1 124.6(2) . . ?
C46 O11 Eu1 125.8(2) . . ?
H1W O13 H2W 115(2) . . ?
H3W O14 H4W 113.2(19) . . ?
H5W O15 H6W 117(2) . . ?
H7W O16 H8W 114(5) . . ?

loop_
_geom_bond_atom_site_label_1
_geom_bond_atom_site_label_2
_geom_bond_distance
_geom_bond_site_symmetry_2
_geom_bond_publ_flag
Eu1 O11 2.432(2) 2_657 ?
Eu1 O11 2.432(2) . ?
Eu1 O9 2.457(2) . ?
Eu1 O9 2.457(2) 2_657 ?
Eu1 O8 2.462(2) . ?
Eu1 O8 2.462(2) 2_657 ?
Eu1 N10 2.535(4) . ?
Eu1 N9 2.536(3) . ?
Eu1 N9 2.536(3) 2_657 ?
Eu2 O3 2.431(2) . ?
Eu2 O3 2.431(2) 2_556 ?
Eu2 O2 2.454(2) . ?
Eu2 O2 2.454(2) 2_556 ?
Eu2 O5 2.465(2) 2_556 ?
Eu2 O5 2.465(2) . ?
Eu2 N4 2.518(4) . ?
Eu2 N3 2.552(3) 2_556 ?
Eu2 N3 2.552(3) . ?
Cu1 N7 1.920(3) . ?
Cu1 N8 1.921(3) . ?
Cu1 O7 2.244(2) . ?
Cu2 N6 1.919(3) . ?
Cu2 N5 1.931(3) . ?
Cu2 O6 2.249(3) . ?
Cu3 N1 1.904(3) 4_556 ?
Cu3 N2 1.915(3) . ?
Cu3 O1 2.277(2) . ?
C1 N1 1.347(5) . ?
C1 C3 1.370(5) . ?
C1 H1 0.9300 . ?
C2 N1 1.337(4) . ?
C2 C4 1.374(5) . ?
C2 H2 0.9300 . ?
C3 C5 1.387(5) . ?
C3 H3 0.9300 . ?
C4 C5 1.386(5) . ?
C4 H4 0.9300 . ?
C5 C6 1.484(4) . ?
C6 C7 1.393(5) . ?
C6 C10 1.393(5) . ?
C7 C8 1.377(4) . ?
C7 H7 0.9300 . ?
C8 N2 1.348(4) . ?
C8 H8 0.9300 . ?
C9 N2 1.332(5) . ?
C9 C10 1.375(5) . ?
C9 H9 0.9300 . ?
C10 H10 0.9300 . ?
C11 O1 1.243(4) . ?
C11 O2 1.255(4) . ?
C11 C12 1.516(5) 2_556 ?
C12 N3 1.330(4) . ?
C12 C13 1.385(5) . ?
C12 C11 1.516(5) 2_556 ?
C13 C14 1.382(6) . ?
C13 H13 0.9300 . ?
C14 C15 1.389(6) . ?
C14 H14 0.9300 . ?
C15 C16 1.387(5) . ?
C15 H15 0.9300 . ?
C16 N3 1.337(4) . ?
C16 C17 1.513(5) 2_556 ?
C17 O6 1.252(4) . ?
C17 O5 1.253(4) . ?
C17 C16 1.513(5) 2_556 ?
C18 N4 1.332(4) . ?
C18 C20 1.386(6) . ?
C18 C19 1.515(5) . ?
C19 O4 1.238(4) . ?
C19 O3 1.267(4) . ?
C20 C21 1.376(6) . ?
C20 H20 0.9300 . ?
C21 C20 1.376(6) 2_556 ?
C21 H21 0.9300 . ?
C22 N5 1.347(4) . ?
C22 C23 1.374(4) . ?
C22 H22 0.9300 . ?
C23 C24 1.392(5) . ?
C23 H23 0.9300 . ?
C24 C25 1.390(5) . ?
C24 C39 1.487(4) 1_554 ?
C25 C26 1.373(5) . ?
C25 H25 0.9300 . ?
C26 N5 1.333(5) . ?
C26 H26 0.9300 . ?
C27 N6 1.340(5) . ?
C27 C29 1.378(5) . ?
C27 H27 0.9300 . ?
C28 N6 1.351(5) . ?
C28 C30 1.377(5) . ?
C28 H28 0.9300 . ?
C29 C31 1.390(5) . ?
C29 H29 0.9300 . ?
C30 C31 1.402(5) . ?
C30 H30 0.9300 . ?
C31 C32 1.487(4) . ?
C32 C34 1.393(5) . ?
C32 C33 1.394(5) . ?
C33 C36 1.375(5) . ?
C33 H33 0.9300 . ?
C34 C35 1.376(5) . ?
C34 H34 0.9300 . ?
C35 N7 1.351(5) . ?
C35 H35 0.9300 . ?
C36 N7 1.344(5) . ?
C36 H36 0.9300 . ?
C37 N8 1.337(5) . ?
C37 C38 1.376(5) . ?
C37 H37 0.9300 . ?
C38 C39 1.392(5) . ?
C38 H38 0.9300 . ?
C39 C40 1.392(5) . ?
C39 C24 1.487(4) 1_556 ?
C40 C41 1.377(5) . ?
C40 H40 0.9300 . ?
C41 N8 1.347(5) . ?
C41 H41 0.9300 . ?
C42 O7 1.255(4) . ?
C42 O8 1.271(4) . ?
C42 C43 1.501(5) . ?
C43 N10 1.339(4) . ?
C43 C44 1.382(5) . ?
C44 C45 1.381(5) . ?
C44 H44 0.9300 . ?
C45 C44 1.381(5) 2_657 ?
C45 H45 0.9300 . ?
C46 O12 1.240(4) . ?
C46 O11 1.271(4) . ?
C46 C47 1.513(5) . ?
C47 N9 1.332(4) . ?
C47 C48 1.389(5) . ?
C48 C49 1.371(6) . ?
C48 H48 0.9300 . ?
C49 C50 1.388(6) . ?
C49 H49 0.9300 . ?
C50 C51 1.389(5) . ?
C50 H50 0.9300 . ?
C51 N9 1.340(4) . ?
C51 C52 1.509(5) . ?
C52 O10 1.253(4) . ?
C52 O9 1.260(4) . ?
N1 Cu3 1.904(3) 4 ?
N4 C18 1.332(4) 2_556 ?
N10 C43 1.339(4) 2_657 ?
O13 H1W 0.825(10) . ?
O13 H2W 0.824(10) . ?
O14 H3W 0.817(10) . ?
O14 H4W 0.830(10) . ?
O15 H5W 0.814(10) . ?
O15 H6W 0.814(10) . ?
O16 H7W 0.830(17) . ?
O16 H8W 0.83(4) . ?
